data_4314251
loop_
_publ_author_name
'Sanjit Konar'
'Ennio Zangrando'
'Michael G. B. Drew'
'Talal Mallah'
'Joan Ribas'
'Nirmalendu Ray Chaudhuri'

_publ_section_title
;
 Syntheses, Structural Analyses, and Magneto-Structural Correlations of
 Three Polymeric Fe(II) Complexes with Azide Ligand
;
_journal_name_full 'Inorganic Chemistry'
_journal_page_first 5966
_journal_page_last 5973
_journal_paper_doi 10.1021/ic034423o
_journal_volume 42
_journal_year 2003
_chemical_formula_sum 'C12 H12 Fe N8'
_chemical_formula_weight 324.15
_chemical_name_systematic
; 
 ? 
;
_space_group_IT_number 15
_symmetry_cell_setting monoclinic
_symmetry_space_group_name_Hall '-C 2yc'
_symmetry_space_group_name_H-M 'C 1 2/c 1'
_atom_sites_solution_hydrogens geom
_atom_sites_solution_primary direct
_atom_sites_solution_secondary difmap
_audit_creation_method SHELXL-97
_cell_angle_alpha 90.00
_cell_angle_beta 103.497(10)
_cell_angle_gamma 90.00
_cell_formula_units_Z 4
_cell_length_a 10.007(14)
_cell_length_b 13.789(18)
_cell_length_c 10.377(14)
_cell_measurement_temperature 293(2)
_cell_volume 1392(3)
_computing_cell_refinement XDS
_computing_data_collection 'XDS (Kabsch, 1991)'
_computing_data_reduction XDS
_computing_molecular_graphics PLATON(Spek,1994)
_computing_structure_refinement 'SHELXL-93 (Sheldrick, 1993)'
_computing_structure_solution 'SHELXS-86 (Sheldrick, 1990)'
_diffrn_ambient_temperature 293(2)
_diffrn_measurement_device 'Marresearch Image Plate'
_diffrn_measurement_method '95 frames at 2^o intervals, counting time 2 min.'
_diffrn_radiation_monochromator graphite
_diffrn_radiation_source 'fine-focus sealed tube'
_diffrn_radiation_type MoK\a
_diffrn_radiation_wavelength 0.71073
_diffrn_reflns_av_R_equivalents 0.0000
_diffrn_reflns_av_sigmaI/netI 0.0499
_diffrn_reflns_limit_h_max 12
_diffrn_reflns_limit_h_min 0
_diffrn_reflns_limit_k_max 16
_diffrn_reflns_limit_k_min 0
_diffrn_reflns_limit_l_max 12
_diffrn_reflns_limit_l_min -12
_diffrn_reflns_number 1321
_diffrn_reflns_theta_max 26.00
_diffrn_reflns_theta_min 3.55
_exptl_absorpt_coefficient_mu 1.089
_exptl_absorpt_correction_T_max 1.000
_exptl_absorpt_correction_T_min 0.401
_exptl_absorpt_correction_type DIFABS
_exptl_crystal_density_diffrn 1.546
_exptl_crystal_density_method 'not measured'
_exptl_crystal_F_000 664
_refine_diff_density_max 0.612
_refine_diff_density_min -0.532
_refine_diff_density_rms 0.094
_refine_ls_extinction_coef 0.002(2)
_refine_ls_extinction_expression Fc^*^=kFc[1+0.001xFc^2^\l^3^/sin(2\q)]^-1/4^
_refine_ls_extinction_method SHELXL
_refine_ls_goodness_of_fit_ref 0.854
_refine_ls_hydrogen_treatment mixed
_refine_ls_matrix_type full
_refine_ls_number_parameters 116
_refine_ls_number_reflns 1321
_refine_ls_number_restraints 44
_refine_ls_restrained_S_all 0.927
_refine_ls_R_factor_all 0.0899
_refine_ls_R_factor_gt 0.0586
_refine_ls_shift/su_max 0.155
_refine_ls_shift/su_mean 0.008
_refine_ls_structure_factor_coef Fsqd
_refine_ls_weighting_details 'w=1/[\s^2^(Fo^2^)+(0.1750P)^2^] where P=(Fo^2^+2Fc^2^)/3'
_refine_ls_weighting_scheme calc
_refine_ls_wR_factor_gt 0.1707
_refine_ls_wR_factor_ref 0.1885
_reflns_number_gt 990
_reflns_number_total 1321
_reflns_threshold_expression >2sigma(I)
_cod_data_source_file ic034423osi20030729_034332.cif
_cod_data_source_block complex2
_cod_depositor_comments
;
The following automatic conversions were performed:

'_refine_ls_weighting_scheme' value 'calc
w=1/[\s^2^(Fo^2^)+(0.1750P)^2^] where P=(Fo^2^+2Fc^2^)/3' was changed
to 'calc'. New tag '_refine_ls_weighting_details' was created. The
value of the new tag was set to 'w=1/[\s^2^(Fo^2^)+(0.1750P)^2^]
where P=(Fo^2^+2Fc^2^)/3'.

Automatic conversion script
Id: cif_fix_values 3143 2015-03-26 13:38:13Z robertas 
;
_cod_original_formula_sum 'C12 H12 Fe N8 '
_cod_database_code 4314251

loop_
_symmetry_equiv_pos_as_xyz
'x, y, z'
'x, -y, z+1/2'
'x+1/2, y+1/2, z'
'x+1/2, -y+1/2, z+1/2'
'-x, -y, -z'
'-x, y, -z-1/2'
'-x+1/2, -y+1/2, -z'
'-x+1/2, y+1/2, -z-1/2'

loop_
_atom_site_label
_atom_site_type_symbol
_atom_site_fract_x
_atom_site_fract_y
_atom_site_fract_z
_atom_site_U_iso_or_equiv
_atom_site_adp_type
_atom_site_occupancy
_atom_site_calc_flag
_atom_site_refinement_flags
_atom_site_disorder_assembly
_atom_site_disorder_group
Fe Fe 0.0000 0.03371(6) 0.2500 0.0322(5) Uani 1 d S . .
N11 N 0.0000 0.1924(4) 0.2500 0.0428(14) Uani 1 d S . .
C12 C 0.0422(7) 0.2440(4) 0.3611(7) 0.0692(17) Uani 1 d DU . .
H12 H 0.0725 0.2103 0.4401 0.083 Uiso 1 calc R . .
C13 C 0.0438(8) 0.3426(5) 0.3662(8) 0.082(2) Uani 1 d DU . .
H13 H 0.0899 0.3712 0.4454 0.099 Uiso 1 calc R . .
C14 C -0.0101(14) 0.3968(7) 0.2757(13) 0.043(3) Uani 0.50 d PDU . .
C17 C -0.0127(11) 0.5057(9) 0.2967(12) 0.048(2) Uani 0.50 d PU . .
H17A H 0.0602 0.5227 0.3728 0.057 Uiso 0.50 calc PR . .
H17B H -0.0994 0.5231 0.3171 0.057 Uiso 0.50 calc PR . .
C18 C 0.0051(12) 0.5656(8) 0.1763(13) 0.052(2) Uani 0.50 d PU . .
H18A H 0.0914 0.5483 0.1552 0.063 Uiso 0.50 calc PR . .
H18B H -0.0685 0.5497 0.1003 0.063 Uiso 0.50 calc PR . .
C19 C 0.0036(12) 0.6706(8) 0.2013(12) 0.054(3) Uani 0.50 d PU . .
C20 C 0.1212(7) 0.7245(5) 0.2757(11) 0.098(2) Uani 1 d U . .
H20 H 0.1991 0.6919 0.3219 0.117 Uiso 1 calc R . .
C21 C 0.1162(5) 0.8228(4) 0.2772(8) 0.0715(19) Uani 1 d U . .
H21 H 0.1991 0.8563 0.2986 0.086 Uiso 1 calc R . .
N22 N 0.0000 0.8747(4) 0.2500 0.0425(14) Uani 1 d S . .
N1 N 0.1493(5) 0.0344(3) 0.1279(4) 0.0470(11) Uani 1 d . . .
N2 N 0.1566(4) 0.0017(3) 0.0266(4) 0.0338(9) Uani 1 d . . .
N3 N 0.1701(5) -0.0316(3) -0.0746(4) 0.0451(11) Uani 1 d . . .

loop_
_atom_site_aniso_label
_atom_site_aniso_U_11
_atom_site_aniso_U_22
_atom_site_aniso_U_33
_atom_site_aniso_U_23
_atom_site_aniso_U_13
_atom_site_aniso_U_12
Fe 0.0355(7) 0.0317(6) 0.0301(6) 0.000 0.0089(4) 0.000
N11 0.050(4) 0.033(3) 0.048(3) 0.000 0.017(3) 0.000
C12 0.082(4) 0.045(3) 0.079(4) -0.020(3) 0.014(3) -0.001(3)
C13 0.071(4) 0.051(4) 0.114(5) -0.025(3) 0.000(4) -0.005(3)
C14 0.022(5) 0.037(4) 0.080(7) -0.009(4) 0.034(5) -0.005(4)
C17 0.040(5) 0.040(5) 0.069(6) -0.005(4) 0.023(5) 0.004(4)
C18 0.051(5) 0.036(5) 0.075(6) -0.006(5) 0.025(5) -0.006(4)
C19 0.039(4) 0.031(4) 0.095(7) 0.006(4) 0.022(6) 0.000(4)
C20 0.043(3) 0.046(3) 0.190(7) 0.001(4) -0.002(4) 0.007(3)
C21 0.030(3) 0.035(3) 0.143(6) -0.003(3) 0.008(3) -0.001(2)
N22 0.037(3) 0.035(3) 0.054(4) 0.000 0.007(3) 0.000
N1 0.047(3) 0.063(3) 0.034(2) -0.0116(19) 0.016(2) -0.007(2)
N2 0.026(2) 0.040(2) 0.035(2) 0.0005(17) 0.0055(18) -0.0014(16)
N3 0.042(3) 0.060(3) 0.033(2) -0.0080(19) 0.008(2) 0.0070(19)

loop_
_atom_type_symbol
_atom_type_description
_atom_type_scat_dispersion_real
_atom_type_scat_dispersion_imag
_atom_type_scat_source
C C 0.0033 0.0016 'International Tables Vol C Tables 4.2.6.8 and 6.1.1.4'
H H 0.0000 0.0000 'International Tables Vol C Tables 4.2.6.8 and 6.1.1.4'
N N 0.0061 0.0033 'International Tables Vol C Tables 4.2.6.8 and 6.1.1.4'
O O 0.0106 0.0060 'International Tables Vol C Tables 4.2.6.8 and 6.1.1.4'
Fe Fe 0.3463 0.8444 'International Tables Vol C Tables 4.2.6.8 and 6.1.1.4'

loop_
_geom_angle_atom_site_label_1
_geom_angle_atom_site_label_2
_geom_angle_atom_site_label_3
_geom_angle
_geom_angle_site_symmetry_1
_geom_angle_site_symmetry_3
_geom_angle_publ_flag
N1 Fe N1 179.5(2) . 6_556 ?
N1 Fe N3 88.7(2) . 2 ?
N1 Fe N3 91.3(2) 6_556 2 ?
N1 Fe N3 91.3(2) . 5 ?
N1 Fe N3 88.7(2) 6_556 5 ?
N3 Fe N3 178.5(2) 2 5 ?
N1 Fe N11 89.74(12) . . ?
N1 Fe N11 89.74(12) 6_556 . ?
N3 Fe N11 90.75(11) 2 . ?
N3 Fe N11 90.75(11) 5 . ?
N1 Fe N22 90.26(12) . 1_545 ?
N1 Fe N22 90.26(12) 6_556 1_545 ?
N3 Fe N22 89.25(11) 2 1_545 ?
N3 Fe N22 89.24(11) 5 1_545 ?
N11 Fe N22 180.0 . 1_545 ?
C12 N11 C12 115.6(7) 6_556 . ?
C12 N11 Fe 122.2(4) 6_556 . ?
C12 N11 Fe 122.2(4) . . ?
N11 C12 C13 124.4(7) . . ?
N11 C12 H12 117.8 . . ?
C13 C12 H12 117.8 . . ?
C14 C13 C12 125.6(9) . . ?
C14 C13 H13 117.2 . . ?
C12 C13 H13 117.2 . . ?
C14 C14 C13 120(2) 6_556 . ?
C14 C14 C17 98.4(5) 6_556 . ?
C13 C14 C17 120.9(11) . . ?
C14 C14 C13 41.2(19) 6_556 6_556 ?
C13 C14 C13 112.2(8) . 6_556 ?
C17 C14 C13 125.6(9) . 6_556 ?
C14 C14 C17 61.0(5) 6_556 6_556 ?
C13 C14 C17 142.3(12) . 6_556 ?
C17 C14 C17 37.5(8) . 6_556 ?
C13 C14 C17 91.5(8) 6_556 6_556 ?
C14 C17 C18 113.9(8) . . ?
C14 C17 H17A 108.8 . . ?
C18 C17 H17A 108.8 . . ?
C14 C17 H17B 108.8 . . ?
C18 C17 H17B 108.8 . . ?
H17A C17 H17B 107.7 . . ?
C19 C18 C17 112.1(10) . . ?
C19 C18 H18A 109.2 . . ?
C17 C18 H18A 109.2 . . ?
C19 C18 H18B 109.2 . . ?
C17 C18 H18B 109.2 . . ?
H18A C18 H18B 107.9 . . ?
C19 C19 C20 73.2(13) 6_556 . ?
C19 C19 C18 100.3(6) 6_556 . ?
C20 C19 C18 123.8(10) . . ?
C19 C19 C20 66.3(10) 6_556 6_556 ?
C20 C19 C20 105.1(8) . 6_556 ?
C18 C19 C20 123.5(9) . 6_556 ?
C19 C19 C18 48.2(5) 6_556 6_556 ?
C20 C19 C18 100.8(9) . 6_556 ?
C18 C19 C18 52.1(9) . 6_556 ?
C20 C19 C18 95.6(7) 6_556 6_556 ?
C21 C20 C19 119.4(7) . . ?
C21 C20 H20 120.3 . . ?
C19 C20 H20 120.3 . . ?
N22 C21 C20 124.3(6) . . ?
N22 C21 H21 117.8 . . ?
C20 C21 H21 117.8 . . ?
C21 N22 C21 115.3(6) 6_556 . ?
C21 N22 Fe 122.3(3) 6_556 1_565 ?
C21 N22 Fe 122.3(3) . 1_565 ?
N2 N1 Fe 136.3(4) . . ?
N1 N2 N3 177.2(5) . . ?
N2 N3 Fe 121.2(3) . 5 ?

loop_
_geom_bond_atom_site_label_1
_geom_bond_atom_site_label_2
_geom_bond_distance
_geom_bond_site_symmetry_2
_geom_bond_publ_flag
Fe N1 2.173(5) . ?
Fe N1 2.173(5) 6_556 ?
Fe N3 2.183(5) 2 ?
Fe N3 2.183(5) 5 ?
Fe N11 2.188(6) . ?
Fe N22 2.193(7) 1_545 ?
N11 C12 1.336(7) 6_556 ?
N11 C12 1.336(7) . ?
C12 C13 1.360(9) . ?
C12 H12 0.9300 . ?
C13 C14 1.224(13) . ?
C13 H13 0.9300 . ?
C14 C14 0.613(18) 6_556 ?
C14 C17 1.518(17) . ?
C14 C13 1.616(16) 6_556 ?
C14 C17 1.717(17) 6_556 ?
C17 C18 1.542(16) . ?
C17 H17A 0.9700 . ?
C17 H17B 0.9700 . ?
C18 C19 1.471(16) . ?
C18 H18A 0.9700 . ?
C18 H18B 0.9700 . ?
C19 C19 1.03(2) 6_556 ?
C19 C20 1.452(14) . ?
C19 C20 1.519(13) 6_556 ?
C19 C18 1.941(16) 6_556 ?
C20 C21 1.357(9) . ?
C20 H20 0.9300 . ?
C21 N22 1.339(6) . ?
C21 H21 0.9300 . ?
N22 C21 1.339(6) 6_556 ?
N22 Fe 2.193(7) 1_565 ?
N1 N2 1.162(6) . ?
N2 N3 1.183(6) . ?
N3 Fe 2.183(5) 5 ?
